data_4067188
loop_
_publ_author_name
'Smith, Erin E.'
'Du, Guodong'
'Fanwick, Phillip E.'
'Abu-Omar, Mahdi M.'

_publ_section_title
;
 Dehydrocoupling of Organosilanes with a Dinuclear Nickel Hydride Catalyst
 and Isolation of a Nickel Silyl Complex
;
_journal_issue 23
_journal_name_full Organometallics
_journal_page_first 6527
_journal_paper_doi 10.1021/om100887v
_journal_volume 29
_journal_year 2010
_chemical_formula_moiety 'C20 H37 Cl1 Ni1 P2'
_chemical_formula_sum 'C20 H37 Cl Ni P2'
_chemical_formula_weight 433.63
_chemical_name_systematic ' ?'
_space_group_IT_number 61
_symmetry_cell_setting orthorhombic
_symmetry_space_group_name_Hall '-P 2ac 2ab'
_symmetry_space_group_name_H-M 'P b c a'
_atom_type_scat_source 'International Tables for Crystallography (Vol C)'
_cell_angle_alpha 90.00
_cell_angle_beta 90.00
_cell_angle_gamma 90.00
_cell_formula_units_Z 8
_cell_length_a 15.9009(3)
_cell_length_b 14.0408(3)
_cell_length_c 19.9763(4)
_cell_measurement_reflns_used 37805
_cell_measurement_temperature 150
_cell_measurement_theta_max 27
_cell_measurement_theta_min 2
_cell_volume 4459.94(16)
_computing_cell_refinement 'DENZO/SCALEPACK (Otwinowski & Minor, 1996)'
_computing_data_collection 'Collect (Nonius, 1998)'
_computing_data_reduction 'DENZO/SCALEPACK (Otwinowski & Minor, 1996)'
_computing_molecular_graphics
;
    ORTEP (Johnson, 1976)
    PLATON (Spek, 1997)
;
_computing_publication_material 'SHELX97(Sheldrick, 1997) and local programs'
_computing_structure_refinement 'SHELX97 (Sheldrick, 1997)'
_computing_structure_solution
;
 PATTY (DIRDIF99, Beurskins, 1999)
;
_diffrn_ambient_temperature 150
_diffrn_measured_fraction_theta_full 0.9961
_diffrn_measured_fraction_theta_max 0.9961
_diffrn_measurement_device_type Nonius_KappaCCD
_diffrn_measurement_method \w
_diffrn_radiation_monochromator 'graphite 002'
_diffrn_radiation_type MO-K\a
_diffrn_radiation_wavelength 0.71073
_diffrn_reflns_av_R_equivalents 0.062
_diffrn_reflns_limit_h_max 20
_diffrn_reflns_limit_h_min 0
_diffrn_reflns_limit_k_max 18
_diffrn_reflns_limit_k_min 0
_diffrn_reflns_limit_l_max 0
_diffrn_reflns_limit_l_min -25
_diffrn_reflns_number 37805
_diffrn_reflns_theta_full 27.5
_diffrn_reflns_theta_max 27.53
_diffrn_reflns_theta_min 2.04
_exptl_absorpt_coefficient_mu 1.136
_exptl_absorpt_correction_T_max 0.6530
_exptl_absorpt_correction_T_min 0.5821
_exptl_absorpt_correction_type multi-scan
_exptl_crystal_colour_primary yellow
_exptl_crystal_density_diffrn 1.292
_exptl_crystal_density_method 'not measured'
_exptl_crystal_description chunk
_exptl_crystal_F_000 1856
_exptl_crystal_size_max 0.48
_exptl_crystal_size_mid 0.44
_exptl_crystal_size_min 0.38
_refine_diff_density_max 0.45
_refine_diff_density_min -0.46
_refine_ls_extinction_method none
_refine_ls_goodness_of_fit_ref 1.020
_refine_ls_hydrogen_treatment constr
_refine_ls_matrix_type full
_refine_ls_number_parameters 225
_refine_ls_number_reflns 5113
_refine_ls_number_restraints 0
_refine_ls_R_factor_all 0.057
_refine_ls_R_factor_gt 0.034
_refine_ls_shift/su_max 0.001
_refine_ls_structure_factor_coef Fsqd
_refine_ls_weighting_details '1/[\s^2^(Fo^2^)+(0.0405P)^2^+0.0000P] where P=(Fo^2^+2Fc^2^)/3  '
_refine_ls_weighting_scheme calc
_refine_ls_wR_factor_gt 0.074
_refine_ls_wR_factor_ref 0.080
_reflns_number_gt 3711
_reflns_number_total 5113
_reflns_threshold_expression >2.0\s(I)
_cod_data_source_file om100887v_si_003.cif
_cod_data_source_block ES2
_cod_depositor_comments
;
The following automatic conversions were performed:

'_refine_ls_weighting_scheme' value 'calc ' changed to 'calc'
according to /home/saulius/struct/CIF-dictionaries/cif_core.dic
dictionary named 'cif_core.dic' version 2.4.1 from 2010-06-29.

Automatic conversion script
Id: cif_fix_values 1715 2011-07-08 13:25:40Z adriana 
;
_cod_original_formula_sum 'C20 H37 Cl1 Ni1 P2'
_cod_database_code 4067188
_exptl_absorpt_correction_details 'SCALEPACK (Otwinowski & Minor, 1997)'

loop_
_symmetry_equiv_pos_as_xyz
'x, y, z'
'-x+1/2, -y, z+1/2'
'-x, y+1/2, -z+1/2'
'x+1/2, -y+1/2, -z'
'-x, -y, -z'
'x-1/2, y, -z-1/2'
'x, -y-1/2, z-1/2'
'-x-1/2, y-1/2, z'

loop_
_atom_site_label
_atom_site_fract_x
_atom_site_fract_y
_atom_site_fract_z
_atom_site_U_iso_or_equiv
_atom_site_adp_type
_atom_site_occupancy
_atom_site_symmetry_multiplicity
_atom_site_calc_flag
_atom_site_refinement_flags
Ni 0.708152(15) 0.645275(18) 0.228258(11) 0.02067(8) Uani 1 1 d .
Cl 0.81867(3) 0.70620(4) 0.28007(2) 0.03003(13) Uani 1 1 d .
P(1) 0.63179(3) 0.66582(4) 0.31978(2) 0.02378(13) Uani 1 1 d .
P(2) 0.59797(3) 0.59523(4) 0.17797(2) 0.02113(12) Uani 1 1 d .
C(1) 0.52062(13) 0.65504(15) 0.29653(10) 0.0275(5) Uani 1 1 d .
C(2) 0.51118(13) 0.58392(15) 0.23881(9) 0.0251(4) Uani 1 1 d .
C(11) 0.72919(17) 0.5936(2) 0.42603(13) 0.0522(8) Uani 1 1 d .
C(12) 0.64764(14) 0.57727(17) 0.38746(10) 0.0322(5) Uani 1 1 d .
C(13) 0.64504(17) 0.47591(17) 0.35960(11) 0.0413(6) Uani 1 1 d .
C(14) 0.63177(15) 0.86367(16) 0.31106(12) 0.0388(6) Uani 1 1 d .
C(15) 0.64111(14) 0.78241(16) 0.36158(10) 0.0321(5) Uani 1 1 d .
C(16) 0.58039(17) 0.7947(2) 0.42078(11) 0.0470(7) Uani 1 1 d .
C(21) 0.63100(15) 0.40004(16) 0.18136(11) 0.0349(5) Uani 1 1 d .
C(22) 0.59503(14) 0.47781(15) 0.13645(10) 0.0268(4) Uani 1 1 d .
C(23) 0.63700(15) 0.47468(17) 0.06743(10) 0.0350(5) Uani 1 1 d .
C(24) 0.55080(18) 0.77902(16) 0.13965(12) 0.0435(6) Uani 1 1 d .
C(25) 0.55899(13) 0.67763(15) 0.11301(10) 0.0274(5) Uani 1 1 d .
C(26) 0.47591(14) 0.64678(18) 0.08026(11) 0.0365(5) Uani 1 1 d .
C(31) 0.77336(13) 0.62471(15) 0.14788(10) 0.0244(4) Uani 1 1 d .
C(32) 0.82779(14) 0.54611(16) 0.14413(10) 0.0299(5) Uani 1 1 d .
C(33) 0.88173(14) 0.53331(17) 0.09033(11) 0.0367(6) Uani 1 1 d .
C(34) 0.88420(15) 0.59854(19) 0.03875(11) 0.0391(6) Uani 1 1 d .
C(35) 0.83160(15) 0.67664(18) 0.04110(11) 0.0370(6) Uani 1 1 d .
C(36) 0.77699(14) 0.68893(16) 0.09467(10) 0.0290(5) Uani 1 1 d .
H(12) 0.6000 0.5841 0.4198 0.039 Uiso 1 1 calc R
H(15) 0.6994 0.7864 0.3801 0.039 Uiso 1 1 calc R
H(1A) 0.4876 0.6330 0.3356 0.033 Uiso 1 1 calc R
H(1B) 0.4986 0.7180 0.2827 0.033 Uiso 1 1 calc R
H(22) 0.5344 0.4620 0.1294 0.032 Uiso 1 1 calc R
H(25) 0.6024 0.6792 0.0768 0.033 Uiso 1 1 calc R
H(2A) 0.4570 0.5952 0.2158 0.030 Uiso 1 1 calc R
H(2B) 0.5104 0.5183 0.2570 0.030 Uiso 1 1 calc R
H(32) 0.8277 0.5006 0.1793 0.036 Uiso 1 1 calc R
H(33) 0.9174 0.4790 0.0890 0.044 Uiso 1 1 calc R
H(34) 0.9216 0.5898 0.0021 0.047 Uiso 1 1 calc R
H(35) 0.8327 0.7222 0.0059 0.044 Uiso 1 1 calc R
H(36) 0.7409 0.7429 0.0951 0.035 Uiso 1 1 calc R
H(11A) 0.7351 0.5447 0.4607 0.078 Uiso 1 1 calc R
H(11B) 0.7279 0.6567 0.4470 0.078 Uiso 1 1 calc R
H(11C) 0.7770 0.5898 0.3952 0.078 Uiso 1 1 calc R
H(13A) 0.6865 0.4696 0.3236 0.062 Uiso 1 1 calc R
H(13B) 0.5887 0.4626 0.3420 0.062 Uiso 1 1 calc R
H(13C) 0.6582 0.4306 0.3954 0.062 Uiso 1 1 calc R
H(14A) 0.5748 0.8629 0.2923 0.058 Uiso 1 1 calc R
H(14B) 0.6728 0.8554 0.2749 0.058 Uiso 1 1 calc R
H(14C) 0.6417 0.9247 0.3336 0.058 Uiso 1 1 calc R
H(16A) 0.5887 0.8576 0.4410 0.070 Uiso 1 1 calc R
H(16B) 0.5914 0.7452 0.4543 0.070 Uiso 1 1 calc R
H(16C) 0.5223 0.7890 0.4049 0.070 Uiso 1 1 calc R
H(21A) 0.6264 0.3383 0.1587 0.052 Uiso 1 1 calc R
H(21B) 0.5995 0.3981 0.2235 0.052 Uiso 1 1 calc R
H(21C) 0.6903 0.4137 0.1907 0.052 Uiso 1 1 calc R
H(23A) 0.6973 0.4875 0.0722 0.052 Uiso 1 1 calc R
H(23B) 0.6116 0.5230 0.0384 0.052 Uiso 1 1 calc R
H(23C) 0.6290 0.4115 0.0476 0.052 Uiso 1 1 calc R
H(24A) 0.5372 0.8222 0.1027 0.065 Uiso 1 1 calc R
H(24B) 0.6040 0.7985 0.1602 0.065 Uiso 1 1 calc R
H(24C) 0.5059 0.7815 0.1732 0.065 Uiso 1 1 calc R
H(26A) 0.4305 0.6501 0.1133 0.055 Uiso 1 1 calc R
H(26B) 0.4812 0.5813 0.0638 0.055 Uiso 1 1 calc R
H(26C) 0.4631 0.6893 0.0427 0.055 Uiso 1 1 calc R

loop_
_atom_site_aniso_label
_atom_site_aniso_U_11
_atom_site_aniso_U_22
_atom_site_aniso_U_33
_atom_site_aniso_U_12
_atom_site_aniso_U_13
_atom_site_aniso_U_23
Ni 0.01669(14) 0.02556(14) 0.01977(13) -0.00039(10) 0.00020(10) 0.00103(10)
Cl 0.0193(2) 0.0408(3) 0.0299(3) -0.0036(2) -0.0025(2) -0.0024(2)
P(1) 0.0198(3) 0.0313(3) 0.0202(3) -0.0003(2) 0.0001(2) -0.0010(2)
P(2) 0.0186(3) 0.0251(3) 0.0197(2) -0.0002(2) -0.0003(2) 0.0007(2)
C(1) 0.0223(11) 0.0359(12) 0.0243(10) 0.0009(9) 0.0004(8) -0.0013(9)
C(2) 0.0205(10) 0.0288(11) 0.0260(10) -0.0015(9) 0.0005(8) -0.0009(8)
C(11) 0.0451(16) 0.072(2) 0.0396(14) -0.0145(15) -0.0184(12) 0.0219(14)
C(12) 0.0284(12) 0.0453(14) 0.0229(10) -0.0033(10) -0.0003(9) 0.0054(10)
C(13) 0.0497(16) 0.0401(14) 0.0339(12) 0.0020(12) -0.0034(11) 0.0099(11)
C(14) 0.0358(14) 0.0341(13) 0.0466(14) 0.0012(11) -0.0010(11) -0.0074(11)
C(15) 0.0281(12) 0.0380(13) 0.0303(11) -0.0004(10) -0.0022(9) -0.0080(10)
C(16) 0.0487(17) 0.0559(17) 0.0363(13) 0.0027(13) 0.0068(12) -0.0166(12)
C(21) 0.0383(14) 0.0293(12) 0.0370(12) 0.0027(11) 0.0014(10) -0.0027(10)
C(22) 0.0232(11) 0.0293(11) 0.0278(10) -0.0029(9) -0.0005(9) -0.0031(9)
C(23) 0.0347(13) 0.0409(14) 0.0293(11) -0.0007(11) 0.0017(10) -0.0105(10)
C(24) 0.0530(17) 0.0330(13) 0.0445(14) 0.0061(12) -0.0093(12) 0.0069(11)
C(25) 0.0237(11) 0.0335(12) 0.0249(10) 0.0011(9) -0.0016(8) 0.0045(9)
C(26) 0.0276(13) 0.0543(15) 0.0275(11) 0.0029(11) -0.0055(9) 0.0071(10)
C(31) 0.0214(11) 0.0274(11) 0.0244(10) -0.0060(8) -0.0012(8) -0.0020(8)
C(32) 0.0248(11) 0.0328(12) 0.0322(11) 0.0008(10) 0.0023(9) -0.0003(9)
C(33) 0.0258(12) 0.0400(14) 0.0443(14) 0.0019(10) 0.0032(10) -0.0126(11)
C(34) 0.0286(13) 0.0582(16) 0.0305(12) -0.0067(12) 0.0093(10) -0.0113(12)
C(35) 0.0351(14) 0.0482(15) 0.0277(11) -0.0111(12) 0.0053(10) 0.0025(10)
C(36) 0.0275(12) 0.0308(12) 0.0287(11) -0.0041(10) 0.0010(9) -0.0004(9)

loop_
_atom_type_symbol
_atom_type_radius_bond
Ni 1.15
Cl 0.99
P 1.06
C 0.77
H 0.32

loop_
_geom_angle_atom_site_label_1
_geom_angle_atom_site_label_2
_geom_angle_atom_site_label_3
_geom_angle
C31 Ni P2 90.01(6)
C31 Ni Cl 91.17(6)
P2 Ni Cl 176.38(2)
C31 Ni P1 178.68(6)
P2 Ni P1 88.94(2)
Cl Ni P1 89.94(2)
C1 P1 C15 105.39(10)
C1 P1 C12 105.09(10)
C15 P1 C12 104.73(10)
C1 P1 Ni 107.99(7)
C15 P1 Ni 116.47(7)
C12 P1 Ni 116.13(8)
C25 P2 C2 105.41(10)
C25 P2 C22 103.62(9)
C2 P2 C22 101.54(9)
C25 P2 Ni 113.54(7)
C2 P2 Ni 109.36(6)
C22 P2 Ni 121.69(7)
C2 C1 P1 109.80(14)
C2 C1 H1A 109.70
P1 C1 H1A 109.70
C2 C1 H1B 109.70
P1 C1 H1B 109.70
H1A C1 H1B 108.20
C1 C2 P2 111.48(14)
C1 C2 H2A 109.30
P2 C2 H2A 109.30
C1 C2 H2B 109.30
P2 C2 H2B 109.30
H2A C2 H2B 108.00
C12 C11 H11A 109.50
C12 C11 H11B 109.50
H11A C11 H11B 109.50
C12 C11 H11C 109.50
H11A C11 H11C 109.50
H11B C11 H11C 109.50
C11 C12 C13 110.3(2)
C11 C12 P1 112.53(16)
C13 C12 P1 110.80(14)
C11 C12 H12 107.70
C13 C12 H12 107.70
P1 C12 H12 107.70
C12 C13 H13A 109.50
C12 C13 H13B 109.50
H13A C13 H13B 109.50
C12 C13 H13C 109.50
H13A C13 H13C 109.50
H13B C13 H13C 109.50
C15 C14 H14A 109.50
C15 C14 H14B 109.50
H14A C14 H14B 109.50
C15 C14 H14C 109.50
H14A C14 H14C 109.50
H14B C14 H14C 109.50
C14 C15 C16 111.3(2)
C14 C15 P1 110.82(15)
C16 C15 P1 113.43(17)
C14 C15 H15 107.00
C16 C15 H15 107.00
P1 C15 H15 107.00
C15 C16 H16A 109.50
C15 C16 H16B 109.50
H16A C16 H16B 109.50
C15 C16 H16C 109.50
H16A C16 H16C 109.50
H16B C16 H16C 109.50
C22 C21 H21A 109.50
C22 C21 H21B 109.50
H21A C21 H21B 109.50
C22 C21 H21C 109.50
H21A C21 H21C 109.50
H21B C21 H21C 109.50
C21 C22 C23 110.22(18)
C21 C22 P2 111.45(14)
C23 C22 P2 114.76(15)
C21 C22 H22 106.60
C23 C22 H22 106.60
P2 C22 H22 106.60
C22 C23 H23A 109.50
C22 C23 H23B 109.50
H23A C23 H23B 109.50
C22 C23 H23C 109.50
H23A C23 H23C 109.50
H23B C23 H23C 109.50
C25 C24 H24A 109.50
C25 C24 H24B 109.50
H24A C24 H24B 109.50
C25 C24 H24C 109.50
H24A C24 H24C 109.50
H24B C24 H24C 109.50
C24 C25 C26 109.77(19)
C24 C25 P2 111.62(14)
C26 C25 P2 114.29(15)
C24 C25 H25 106.90
C26 C25 H25 106.90
P2 C25 H25 106.90
C25 C26 H26A 109.50
C25 C26 H26B 109.50
H26A C26 H26B 109.50
C25 C26 H26C 109.50
H26A C26 H26C 109.50
H26B C26 H26C 109.50
C36 C31 C32 116.22(19)
C36 C31 Ni 123.95(16)
C32 C31 Ni 119.48(15)
C33 C32 C31 121.6(2)
C33 C32 H32 119.20
C31 C32 H32 119.20
C34 C33 C32 120.7(2)
C34 C33 H33 119.60
C32 C33 H33 119.60
C35 C34 C33 119.0(2)
C35 C34 H34 120.50
C33 C34 H34 120.50
C34 C35 C36 120.3(2)
C34 C35 H35 119.90
C36 C35 H35 119.90
C35 C36 C31 122.2(2)
C35 C36 H36 118.90
C31 C36 H36 118.90

loop_
_geom_bond_atom_site_label_1
_geom_bond_atom_site_label_2
_geom_bond_distance
Ni C31 1.933(2)
Ni P2 2.1383(6)
Ni Cl 2.2117(6)
Ni P1 2.2137(6)
P1 C1 1.834(2)
P1 C15 1.844(2)
P1 C12 1.854(2)
P2 C25 1.846(2)
P2 C2 1.846(2)
P2 C22 1.846(2)
C1 C2 1.533(3)
C1 H1A 0.9900
C1 H1B 0.9900
C2 H2A 0.9900
C2 H2B 0.9900
C11 C12 1.526(3)
C11 H11A 0.9800
C11 H11B 0.9800
C11 H11C 0.9800
C12 C13 1.529(3)
C12 H12 1.0000
C13 H13A 0.9800
C13 H13B 0.9800
C13 H13C 0.9800
C14 C15 1.530(3)
C14 H14A 0.9800
C14 H14B 0.9800
C14 H14C 0.9800
C15 C16 1.536(3)
C15 H15 1.0000
C16 H16A 0.9800
C16 H16B 0.9800
C16 H16C 0.9800
C21 C22 1.524(3)
C21 H21A 0.9800
C21 H21B 0.9800
C21 H21C 0.9800
C22 C23 1.532(3)
C22 H22 1.0000
C23 H23A 0.9800
C23 H23B 0.9800
C23 H23C 0.9800
C24 C25 1.525(3)
C24 H24A 0.9800
C24 H24B 0.9800
C24 H24C 0.9800
C25 C26 1.537(3)
C25 H25 1.0000
C26 H26A 0.9800
C26 H26B 0.9800
C26 H26C 0.9800
C31 C36 1.395(3)
C31 C32 1.404(3)
C32 C33 1.387(3)
C32 H32 0.9500
C33 C34 1.379(3)
C33 H33 0.9500
C34 C35 1.380(3)
C34 H34 0.9500
C35 C36 1.389(3)
C35 H35 0.9500
C36 H36 0.9500

loop_
_geom_torsion_atom_site_label_1
_geom_torsion_atom_site_label_2
_geom_torsion_atom_site_label_3
_geom_torsion_atom_site_label_4
_geom_torsion
C31 Ni P1 C1 -49(3)
P2 Ni P1 C1 -12.02(8)
Cl Ni P1 C1 164.53(8)
C31 Ni P1 C15 -167(3)
P2 Ni P1 C15 -130.28(8)
Cl Ni P1 C15 46.27(8)
C31 Ni P1 C12 69(3)
P2 Ni P1 C12 105.62(8)
Cl Ni P1 C12 -77.82(8)
C31 Ni P2 C25 -70.22(10)
Cl Ni P2 C25 38.7(4)
P1 Ni P2 C25 110.58(8)
C31 Ni P2 C2 172.37(9)
Cl Ni P2 C2 -78.7(4)
P1 Ni P2 C2 -6.83(7)
C31 Ni P2 C22 54.58(10)
Cl Ni P2 C22 163.5(3)
P1 Ni P2 C22 -124.62(8)
C15 P1 C1 C2 157.34(14)
C12 P1 C1 C2 -92.33(16)
Ni P1 C1 C2 32.21(16)
P1 C1 C2 P2 -38.52(18)
C25 P2 C2 C1 -93.59(16)
C22 P2 C2 C1 158.62(15)
Ni P2 C2 C1 28.83(16)
C1 P1 C12 C11 -164.60(18)
C15 P1 C12 C11 -53.8(2)
Ni P1 C12 C11 76.17(19)
C1 P1 C12 C13 71.42(18)
C15 P1 C12 C13 -177.78(16)
Ni P1 C12 C13 -47.82(18)
C1 P1 C15 C14 -71.01(18)
C12 P1 C15 C14 178.41(16)
Ni P1 C15 C14 48.65(18)
C1 P1 C15 C16 55.02(19)
C12 P1 C15 C16 -55.56(19)
Ni P1 C15 C16 174.69(14)
C25 P2 C22 C21 176.20(15)
C2 P2 C22 C21 -74.62(16)
Ni P2 C22 C21 46.96(17)
C25 P2 C22 C23 50.03(18)
C2 P2 C22 C23 159.21(16)
Ni P2 C22 C23 -79.21(16)
C2 P2 C25 C24 69.68(18)
C22 P2 C25 C24 175.96(16)
Ni P2 C25 C24 -50.00(18)
C2 P2 C25 C26 -55.63(17)
C22 P2 C25 C26 50.65(17)
Ni P2 C25 C26 -175.32(13)
P2 Ni C31 C36 82.26(18)
Cl Ni C31 C36 -94.31(18)
P1 Ni C31 C36 119(3)
P2 Ni C31 C32 -104.75(17)
Cl Ni C31 C32 78.68(17)
P1 Ni C31 C32 -68(3)
C36 C31 C32 C33 -0.2(3)
Ni C31 C32 C33 -173.74(17)
C31 C32 C33 C34 0.7(3)
C32 C33 C34 C35 -0.5(4)
C33 C34 C35 C36 -0.1(3)
C34 C35 C36 C31 0.6(3)
C32 C31 C36 C35 -0.4(3)
Ni C31 C36 C35 172.76(17)
